data_4338146
loop_
_publ_author_name
'Bassanetti, Irene'
'Twist, Christina P.'
'Kim, Myung-Gil'
'Seyam, Afif M.'
'Bazzi, Hassan S.'
'Wang, Q. Jane'
'Chung, Yip-Wah'
'Marchi\'o, Luciano'
'Delferro, Massimiliano'
'Marks, Tobin J.'

_publ_section_title
;
 Synthesis and characterization of silver(i) pyrazolylmethylpyridine
 complexes and their implementation as metallic silver thin film
 precursors.
;
_journal_issue 9
_journal_name_full 'Inorganic chemistry'
_journal_page_first 4629
_journal_page_last 4638
_journal_paper_doi 10.1021/ic500321w
_journal_volume 53
_journal_year 2014
_chemical_formula_moiety 'C12 H15 Ag N3 O 1+, B F4 1-'
_chemical_formula_sum 'C12 H15 Ag B F4 N3 O'
_chemical_formula_weight 411.95
_chemical_name_systematic
;
 ?
;
_space_group_IT_number 14
_symmetry_cell_setting monoclinic
_symmetry_space_group_name_Hall '-P 2yab'
_symmetry_space_group_name_H-M 'P 1 21/a 1'
_atom_sites_solution_hydrogens geom
_atom_sites_solution_primary direct
_atom_sites_solution_secondary difmap
_audit_creation_method SHELXL-97
_cell_angle_alpha 90.00
_cell_angle_beta 90.093(2)
_cell_angle_gamma 90.00
_cell_formula_units_Z 4
_cell_length_a 8.059(1)
_cell_length_b 14.707(1)
_cell_length_c 12.526(1)
_cell_measurement_reflns_used 12496
_cell_measurement_temperature 293(2)
_cell_measurement_theta_max 28.27
_cell_measurement_theta_min 1.63
_cell_volume 1484.6(2)
_computing_cell_refinement Saint
_computing_data_collection Smart
_computing_data_reduction Saint
_computing_structure_refinement 'SHELXL-97 (Sheldrick, 1997)'
_computing_structure_solution Sir2004
_diffrn_ambient_temperature 293(2)
_diffrn_measured_fraction_theta_full 0.999
_diffrn_measured_fraction_theta_max 0.999
_diffrn_measurement_device_type 'Bruker Smart APEXII CCD'
_diffrn_measurement_method 'theta & omega scan'
_diffrn_radiation_monochromator graphite
_diffrn_radiation_source 'fine-focus sealed tube'
_diffrn_radiation_type MoK\a
_diffrn_radiation_wavelength 0.71073
_diffrn_reflns_av_R_equivalents 0.0456
_diffrn_reflns_av_sigmaI/netI 0.0310
_diffrn_reflns_limit_h_max 10
_diffrn_reflns_limit_h_min -10
_diffrn_reflns_limit_k_max 19
_diffrn_reflns_limit_k_min -19
_diffrn_reflns_limit_l_max 16
_diffrn_reflns_limit_l_min -16
_diffrn_reflns_number 20524
_diffrn_reflns_theta_full 28.27
_diffrn_reflns_theta_max 28.27
_diffrn_reflns_theta_min 1.63
_diffrn_standards_decay_% none
_exptl_absorpt_coefficient_mu 1.404
_exptl_absorpt_correction_T_max 1.000
_exptl_absorpt_correction_T_min 0.760
_exptl_absorpt_correction_type multi-scan
_exptl_absorpt_process_details SADABS
_exptl_crystal_colour colorless
_exptl_crystal_density_diffrn 1.843
_exptl_crystal_density_method 'not measured'
_exptl_crystal_description block
_exptl_crystal_F_000 816
_exptl_crystal_size_max 0.19
_exptl_crystal_size_mid 0.15
_exptl_crystal_size_min 0.11
_refine_diff_density_max 0.824
_refine_diff_density_min -0.590
_refine_diff_density_rms 0.089
_refine_ls_extinction_coef 0.0043(8)
_refine_ls_extinction_expression Fc^*^=kFc[1+0.001xFc^2^\l^3^/sin(2\q)]^-1/4^
_refine_ls_extinction_method SHELXL
_refine_ls_goodness_of_fit_ref 1.038
_refine_ls_hydrogen_treatment constr
_refine_ls_matrix_type full
_refine_ls_number_parameters 203
_refine_ls_number_reflns 3690
_refine_ls_number_restraints 0
_refine_ls_restrained_S_all 1.038
_refine_ls_R_factor_all 0.0613
_refine_ls_R_factor_gt 0.0446
_refine_ls_shift/su_max 0.001
_refine_ls_shift/su_mean 0.000
_refine_ls_structure_factor_coef Fsqd
_refine_ls_weighting_details 'calc w=1/[\s^2^(Fo^2^)+(0.0744P)^2^+1.1758P] where P=(Fo^2^+2Fc^2^)/3'
_refine_ls_weighting_scheme calc
_refine_ls_wR_factor_gt 0.1260
_refine_ls_wR_factor_ref 0.1386
_reflns_number_gt 2739
_reflns_number_total 3690
_reflns_threshold_expression >2sigma(I)
_cod_data_source_file ic500321w_si_002.cif
_cod_data_source_block ca10ae
_cod_depositor_comments
;
The following automatic conversions were performed:

'_symmetry_cell_setting' value 'Monoclinic' changed to 'monoclinic'
according to
/usr/data/users/saulius/crontab/automatic-downloads/rss-feeds/ACS/lib/dictionaries/cif_core.dic
dictionary named 'cif_core.dic' version 2.4.2 from 2011-04-26.

Automatic conversion script
Id: cif_fix_values 2281 2013-09-26 08:29:07Z andrius 

 Adding full bibliography for 4338146--4338151.cif.
;
_cod_original_sg_symbol_H-M P21/a
_cod_database_code 4338146

loop_
_symmetry_equiv_pos_as_xyz
'x, y, z'
'-x+1/2, y+1/2, -z'
'-x, -y, -z'
'x-1/2, -y-1/2, z'

loop_
_atom_site_label
_atom_site_type_symbol
_atom_site_fract_x
_atom_site_fract_y
_atom_site_fract_z
_atom_site_U_iso_or_equiv
_atom_site_adp_type
_atom_site_occupancy
_atom_site_symmetry_multiplicity
_atom_site_calc_flag
_atom_site_refinement_flags
Ag Ag 0.33434(4) 0.19632(2) 0.40727(3) 0.05528(17) Uani 1 1 d .
N13 N -0.0067(4) 0.2559(2) 0.2787(2) 0.0419(7) Uani 1 1 d .
C13 C 0.0297(5) 0.1700(3) 0.2515(3) 0.0412(8) Uani 1 1 d .
C43 C 0.1116(6) 0.3090(3) 0.1141(4) 0.0526(10) Uani 1 1 d .
C23 C 0.1039(5) 0.1488(3) 0.1542(3) 0.0474(9) Uani 1 1 d .
N11 N -0.0213(4) 0.1204(2) 0.4388(3) 0.0476(8) Uani 1 1 d .
O13 O 0.2296(5) 0.2005(3) -0.0066(3) 0.0809(12) Uani 1 1 d .
N21 N 0.1143(4) 0.1539(2) 0.4894(3) 0.0485(8) Uani 1 1 d .
F3 F 0.5927(6) -0.0018(3) 0.6586(4) 0.1360(19) Uani 1 1 d .
C31 C -0.1476(6) 0.1112(3) 0.5069(4) 0.0607(12) Uani 1 1 d .
H31 H -0.2521 0.0879 0.4912 0.073 Uiso 1 1 calc R
C33 C 0.1436(5) 0.2190(3) 0.0855(3) 0.0521(10) Uani 1 1 d .
C83 C 0.1588(8) 0.3894(4) 0.0449(5) 0.0794(15) Uani 1 1 d .
H83A H 0.0831 0.3939 -0.0141 0.119 Uiso 1 1 calc R
H83B H 0.2696 0.3812 0.0185 0.119 Uiso 1 1 calc R
H83C H 0.1537 0.4442 0.0866 0.119 Uiso 1 1 calc R
F4 F 0.3352(5) 0.0321(3) 0.7101(5) 0.1313(18) Uani 1 1 d .
C11 C 0.0683(6) 0.1669(3) 0.5889(4) 0.0569(10) Uani 1 1 d .
H11 H 0.1368 0.1899 0.6423 0.068 Uiso 1 1 calc R
C53 C 0.0354(5) 0.3227(3) 0.2102(3) 0.0483(9) Uani 1 1 d .
H53 H 0.0108 0.3823 0.2296 0.058 Uiso 1 1 calc R
C12 C -0.0117(6) 0.0938(3) 0.3273(3) 0.0552(10) Uani 1 1 d .
H12A H -0.1174 0.0678 0.3064 0.066 Uiso 1 1 calc R
H12B H 0.0717 0.0467 0.3202 0.066 Uiso 1 1 calc R
F1 F 0.4737(5) 0.1231(3) 0.5960(4) 0.1180(15) Uani 1 1 d .
C21 C -0.0949(7) 0.1420(3) 0.6036(4) 0.0668(13) Uani 1 1 d .
H21 H -0.1561 0.1455 0.6664 0.080 Uiso 1 1 calc R
B B 0.4797(7) 0.0653(4) 0.6811(5) 0.0628(13) Uani 1 1 d .
F2 F 0.5528(9) 0.1067(5) 0.7596(4) 0.202(3) Uani 1 1 d .
C73 C 0.1363(11) 0.2018(5) -0.1027(5) 0.103(2) Uani 1 1 d .
H73A H 0.1245 0.2633 -0.1270 0.154 Uiso 1 1 calc R
H73B H 0.0285 0.1762 -0.0900 0.154 Uiso 1 1 calc R
H73C H 0.1927 0.1666 -0.1561 0.154 Uiso 1 1 calc R
C63 C 0.1420(7) 0.0520(4) 0.1233(4) 0.0755(15) Uani 1 1 d .
H63A H 0.2274 0.0284 0.1690 0.113 Uiso 1 1 calc R
H63B H 0.1790 0.0502 0.0505 0.113 Uiso 1 1 calc R
H63C H 0.0437 0.0156 0.1306 0.113 Uiso 1 1 calc R

loop_
_atom_site_aniso_label
_atom_site_aniso_U_11
_atom_site_aniso_U_22
_atom_site_aniso_U_33
_atom_site_aniso_U_23
_atom_site_aniso_U_13
_atom_site_aniso_U_12
Ag 0.0496(2) 0.0641(3) 0.0522(2) 0.00426(14) 0.00877(15) -0.01413(14)
N13 0.0444(17) 0.0422(17) 0.0391(15) -0.0031(13) 0.0047(13) 0.0016(13)
C13 0.0407(19) 0.0379(17) 0.045(2) -0.0023(15) -0.0058(15) 0.0009(14)
C43 0.052(2) 0.058(3) 0.047(2) 0.0134(18) 0.0021(18) 0.0030(19)
C23 0.052(2) 0.046(2) 0.044(2) -0.0079(16) -0.0056(17) 0.0085(17)
N11 0.0439(17) 0.0485(18) 0.0503(18) 0.0109(14) 0.0020(14) -0.0094(14)
O13 0.084(3) 0.119(3) 0.0403(17) -0.0048(17) 0.0111(16) 0.026(2)
N21 0.0477(18) 0.0538(19) 0.0440(17) 0.0079(15) 0.0048(14) -0.0067(15)
F3 0.153(4) 0.091(3) 0.165(4) 0.047(3) 0.063(3) 0.038(3)
C31 0.045(2) 0.061(3) 0.076(3) 0.027(2) 0.013(2) -0.0024(19)
C33 0.052(2) 0.070(3) 0.0347(19) 0.0002(17) 0.0029(17) 0.016(2)
C83 0.093(4) 0.078(3) 0.068(3) 0.029(3) 0.010(3) -0.003(3)
F4 0.070(2) 0.107(3) 0.217(5) 0.060(3) 0.001(3) -0.023(2)
C11 0.066(3) 0.059(2) 0.046(2) 0.0061(19) 0.0055(19) -0.003(2)
C53 0.057(2) 0.0386(19) 0.049(2) 0.0003(16) 0.0004(18) 0.0052(17)
C12 0.068(3) 0.044(2) 0.054(2) 0.0008(18) -0.004(2) -0.016(2)
F1 0.086(3) 0.112(3) 0.156(4) 0.072(3) -0.016(2) -0.002(2)
C21 0.068(3) 0.065(3) 0.067(3) 0.017(2) 0.026(2) 0.008(2)
B 0.055(3) 0.053(3) 0.081(4) 0.007(3) -0.009(3) -0.008(2)
F2 0.206(6) 0.292(9) 0.110(4) -0.063(5) 0.002(4) -0.102(6)
C73 0.125(6) 0.141(6) 0.043(3) -0.011(3) 0.001(3) 0.005(4)
C63 0.099(4) 0.064(3) 0.064(3) -0.021(2) -0.013(3) 0.021(3)

loop_
_atom_type_symbol
_atom_type_description
_atom_type_scat_dispersion_real
_atom_type_scat_dispersion_imag
_atom_type_scat_source
C C 0.0033 0.0016 'International Tables Vol C Tables 4.2.6.8 and 6.1.1.4'
H H 0.0000 0.0000 'International Tables Vol C Tables 4.2.6.8 and 6.1.1.4'
B B 0.0013 0.0007 'International Tables Vol C Tables 4.2.6.8 and 6.1.1.4'
N N 0.0061 0.0033 'International Tables Vol C Tables 4.2.6.8 and 6.1.1.4'
O O 0.0106 0.0060 'International Tables Vol C Tables 4.2.6.8 and 6.1.1.4'
F F 0.0171 0.0103 'International Tables Vol C Tables 4.2.6.8 and 6.1.1.4'
Ag Ag -0.8971 1.1015 'International Tables Vol C Tables 4.2.6.8 and 6.1.1.4'

loop_
_geom_angle_atom_site_label_1
_geom_angle_atom_site_label_2
_geom_angle_atom_site_label_3
_geom_angle
_geom_angle_site_symmetry_3
N21 Ag N13 159.59(13) 4_665
C13 N13 C53 118.0(3) .
C13 N13 Ag 128.5(3) 4_565
C53 N13 Ag 112.6(3) 4_565
N13 C13 C23 121.8(4) .
N13 C13 C12 119.4(3) .
C23 C13 C12 118.8(3) .
C53 C43 C33 116.8(4) .
C53 C43 C83 120.1(4) .
C33 C43 C83 123.1(4) .
C33 C23 C13 118.6(4) .
C33 C23 C63 119.9(4) .
C13 C23 C63 121.5(4) .
C31 N11 N21 110.6(4) .
C31 N11 C12 129.0(4) .
N21 N11 C12 120.2(3) .
C33 O13 C73 116.3(5) .
C11 N21 N11 105.6(3) .
C11 N21 Ag 130.3(3) .
N11 N21 Ag 123.3(2) .
N11 C31 C21 107.3(4) .
N11 C31 H31 126.3 .
C21 C31 H31 126.3 .
O13 C33 C23 119.5(4) .
O13 C33 C43 119.8(4) .
C23 C33 C43 120.3(4) .
C43 C83 H83A 109.5 .
C43 C83 H83B 109.5 .
H83A C83 H83B 109.5 .
C43 C83 H83C 109.5 .
H83A C83 H83C 109.5 .
H83B C83 H83C 109.5 .
N21 C11 C21 111.0(4) .
N21 C11 H11 124.5 .
C21 C11 H11 124.5 .
N13 C53 C43 124.5(4) .
N13 C53 H53 117.8 .
C43 C53 H53 117.8 .
N11 C12 C13 114.7(3) .
N11 C12 H12A 108.6 .
C13 C12 H12A 108.6 .
N11 C12 H12B 108.6 .
C13 C12 H12B 108.6 .
H12A C12 H12B 107.6 .
C31 C21 C11 105.4(4) .
C31 C21 H21 127.3 .
C11 C21 H21 127.3 .
F2 B F4 111.5(6) .
F2 B F1 108.4(5) .
F4 B F1 114.7(5) .
F2 B F3 101.1(6) .
F4 B F3 112.2(5) .
F1 B F3 108.1(5) .
O13 C73 H73A 109.5 .
O13 C73 H73B 109.5 .
H73A C73 H73B 109.5 .
O13 C73 H73C 109.5 .
H73A C73 H73C 109.5 .
H73B C73 H73C 109.5 .
C23 C63 H63A 109.5 .
C23 C63 H63B 109.5 .
H63A C63 H63B 109.5 .
C23 C63 H63C 109.5 .
H63A C63 H63C 109.5 .
H63B C63 H63C 109.5 .

loop_
_geom_bond_atom_site_label_1
_geom_bond_atom_site_label_2
_geom_bond_distance
_geom_bond_site_symmetry_2
Ag N21 2.145(3) .
Ag N13 2.176(3) 4_665
N13 C13 1.341(5) .
N13 C53 1.349(5) .
N13 Ag 2.176(3) 4_565
C13 C23 1.394(5) .
C13 C12 1.507(5) .
C43 C53 1.367(6) .
C43 C33 1.395(6) .
C43 C83 1.516(6) .
C23 C33 1.382(6) .
C23 C63 1.508(6) .
N11 C31 1.336(5) .
N11 N21 1.355(5) .
N11 C12 1.452(5) .
O13 C33 1.374(5) .
O13 C73 1.418(7) .
N21 C11 1.316(5) .
F3 B 1.373(7) .
C31 C21 1.360(8) .
C31 H31 0.9300 .
C83 H83A 0.9600 .
C83 H83B 0.9600 .
C83 H83C 0.9600 .
F4 B 1.315(7) .
C11 C21 1.378(7) .
C11 H11 0.9300 .
C53 H53 0.9300 .
C12 H12A 0.9700 .
C12 H12B 0.9700 .
F1 B 1.364(7) .
C21 H21 0.9300 .
B F2 1.297(8) .
C73 H73A 0.9600 .
C73 H73B 0.9600 .
C73 H73C 0.9600 .
C63 H63A 0.9600 .
C63 H63B 0.9600 .
C63 H63C 0.9600 .
